data_1010028
loop_
_publ_author_name
'Dickinson, B N'

_publ_section_title
;
The crystal structure of tetramminopalladous chloride Pd (N H~3~)~4~
Cl~2~ H~2~ O
;
_journal_coden_ASTM ZEKGAX
_journal_name_full
;
Zeitschrift fuer Kristallographie, Kristallgeometrie, Kristallphysik,
Kristallchemie (-144,1977)
;
_journal_page_first 281
_journal_page_last 297
_journal_volume 88
_journal_year 1934
_chemical_formula_structural 'Pd (N H3)4 Cl2 H2 O'
_chemical_formula_sum 'Cl2 H14 N4 O Pd'
_chemical_name_systematic 'Tetraamminepalladium chloride hydrate'
_space_group_IT_number 127
_symmetry_cell_setting tetragonal
_symmetry_Int_Tables_number 127
_symmetry_space_group_name_Hall '-P 4 2ab'
_symmetry_space_group_name_H-M 'P 4/m b m'
_cell_angle_alpha 90
_cell_angle_beta 90
_cell_angle_gamma 90
_cell_formula_units_Z 2
_cell_length_a 10.302(30)
_cell_length_b 10.302
_cell_length_c 4.34(2)
_cell_volume 460.6
_exptl_crystal_density_meas 1.93(10)
_cod_original_formula_sum 'H14 Cl2 N4 O Pd'
_cod_database_code 1010028

loop_
_symmetry_equiv_pos_as_xyz
x,y,z
-x,-y,z
1/2+x,1/2-y,z
1/2-x,1/2+y,z
-y,x,z
y,-x,z
1/2+y,1/2+x,z
1/2-y,1/2-x,z
-x,-y,-z
x,y,-z
1/2-x,1/2+y,-z
1/2+x,1/2-y,-z
y,-x,-z
-y,x,-z
1/2-y,1/2-x,-z
1/2+y,1/2+x,-z

loop_
_atom_site_label
_atom_site_type_symbol
_atom_site_symmetry_multiplicity
_atom_site_Wyckoff_symbol
_atom_site_fract_x
_atom_site_fract_y
_atom_site_fract_z
_atom_site_occupancy
_atom_site_attached_hydrogens
_atom_site_calc_flag
Pd1 Pd2+ 2 a 0. 0. 0. 1. 0 d
N1 N3- 8 i 0.194(20) 0.027(20) 0. 1. 3 d
Cl1 Cl1- 4 h 0.285(10) 0.785 0.5 1. 0 d
O1 O2- 2 d 0. 0.5 0. 1. 2 d

loop_
_atom_type_symbol
_atom_type_oxidation_number
Pd2+ 2.000
N3- -3.000
Cl1- -1.000
O2- -2.000
H1+ 1.000
